data_9010620
loop_
_publ_author_name
'Bindi, L.'
'Evain, M.'
'Menchetti, S.'

_publ_section_title
;Complex twinning, polytypism and disorder phenomena in the crystal structures
 of antimonpearceite and arsenpolybasite Locality: St. Joachimsthal, Bohemia,
 Czech Republic Sample: 221
;
_journal_name_full 'The Canadian Mineralogist'
_journal_page_first 321
_journal_page_last 333
_journal_paper_doi 10.2113/gscanmin.45.2.321
_journal_volume 45
_journal_year 2007
_chemical_compound_source 'St. Joachimsthal, Bohemia, Czech Republic'
_chemical_formula_sum 'Ag29.046 As4 Cu2.954 S22'
_chemical_name_mineral Arsenpolybasite
_space_group_IT_number 150
_symmetry_space_group_name_Hall 'P 3 2"'
_symmetry_space_group_name_H-M 'P 3 2 1'
_cell_angle_alpha 90
_cell_angle_beta 90
_cell_angle_gamma 120
_cell_formula_units_Z 2
_cell_length_a 14.9746
_cell_length_b 14.9746
_cell_length_c 11.9982
_cell_volume 2330.007
_database_code_amcsd 0006141
_exptl_crystal_density_diffrn 6.166
_cod_original_formula_sum 'Ag29.046 Cu2.954 As4 S22'
_cod_database_code 9010620

loop_
_space_group_symop_operation_xyz
x,y,z
y,x,-z
-y,x-y,z
-x,-x+y,-z
-x+y,-x,z
x-y,-y,-z

loop_
_atom_site_aniso_label
_atom_site_aniso_U_11
_atom_site_aniso_U_22
_atom_site_aniso_U_33
_atom_site_aniso_U_12
_atom_site_aniso_U_13
_atom_site_aniso_U_23
Ag1 0.04130 0.03600 0.04190 0.02130 0.00950 0.00130
Ag2 0.03010 0.04390 0.05610 0.00350 -0.01110 0.00270
Cu2* 0.03010 0.04390 0.05610 0.00350 -0.01110 0.00270
Ag3 0.04400 0.07530 0.06170 0.03760 0.00390 0.00530
Cu3* 0.04400 0.07530 0.06170 0.03760 0.00390 0.00530
Ag4 0.04270 0.03890 0.05340 0.00790 -0.00220 0.00380
Ag5 0.04250 0.05310 0.04070 0.02590 -0.00290 -0.01210
Ag6 0.09540 0.05040 0.03620 0.04240 -0.01370 -0.01160
Ag7 0.07870 0.02730 0.04900 0.01370 -0.01930 -0.00200
Ag8 0.12530 0.03270 0.04000 0.03160 -0.00820 0.00200
Ag9 0.05740 0.04710 0.04970 0.04100 -0.01710 -0.01080
Ag10 0.14420 0.02660 0.03420 -0.00040 0.00550 0.00260
Cu1 0.03060 0.03000 0.01490 0.01530 -0.00110 -0.00060
Cu2 0.04070 0.04070 0.01790 0.02040 0.00000 0.00000
As1 0.02180 0.02180 0.01750 0.01090 0.00000 0.00000
As2 0.02010 0.01950 0.01660 0.00960 0.00070 -0.00010
S1 0.02150 0.02080 0.03030 0.01150 0.00120 -0.00260
S2 0.01570 0.02780 0.03010 0.00680 -0.00120 0.00010
S3 0.02810 0.02730 0.03050 0.01840 0.00100 0.00010
S4 0.02090 0.02030 0.03690 0.00870 -0.00370 0.00210
S5 0.03010 0.02020 0.01490 0.01060 0.00190 -0.00060
S6 0.02700 0.02700 0.01710 0.01350 0.00000 0.00000
S7 0.03350 0.02640 0.02560 0.01750 -0.00290 -0.00160
S8 0.03270 0.03270 0.02600 0.01630 0.00000 0.00000
S9 0.04970 0.04970 0.02700 0.00100 -0.00220 0.00220
S10 0.06000 0.06000 0.03600 -0.01000 -0.02500 0.02500

loop_
_atom_site_label
_atom_site_fract_x
_atom_site_fract_y
_atom_site_fract_z
_atom_site_occupancy
_atom_site_U_iso_or_equiv
Ag1 0.36371 0.42908 0.10401 1.00000 0.03890
Ag2 0.09037 0.42152 0.13506 0.81300 0.05000
Cu2* 0.09040 0.42150 0.13510 0.18700 0.05000
Ag3 0.07803 0.15006 0.11754 0.86900 0.05690
Cu3* 0.07800 0.15010 0.11750 0.13100 0.05690
Ag4 0.57112 0.41821 0.11501 1.00000 0.05060
Ag5 0.34634 0.54688 0.39198 1.00000 0.04460
Ag6 0.26987 0.06958 0.39070 1.00000 0.05800
Ag7 0.13407 0.17634 0.37296 1.00000 0.05740
Ag8 0.52522 0.16860 0.37615 1.00000 0.06950
Ag9 0.10038 0.42134 0.39254 1.00000 0.04480
Ag10 0.38282 0.30734 0.36580 1.00000 0.08750
Cu1 0.00000 0.51201 0.50000 1.00000 0.02510
Cu2 0.00000 0.00000 0.50000 1.00000 0.03310
As1 0.33333 0.66667 0.09980 1.00000 0.02040
As2 0.33359 0.16003 0.09832 1.00000 0.01890
S1 0.27150 0.51500 0.19060 1.00000 0.02380
S2 -0.01023 0.24020 0.19810 1.00000 0.02640
S3 0.26180 0.24680 0.17770 1.00000 0.02660
S4 0.48390 0.24150 0.19220 1.00000 0.02670
S5 0.49380 0.50125 0.32031 1.00000 0.02260
S6 0.00000 0.00000 0.32010 1.00000 0.02370
S7 0.19530 0.34300 0.46279 1.00000 0.02740
S8 0.33333 0.66667 0.53930 1.00000 0.03060
S9 0.53240 0.53240 0.00000 1.00000 0.05290
S10 0.02480 0.02480 0.00000 0.33333 0.07000

loop_
_cod_changelog_entry_id
_cod_changelog_entry_author
_cod_changelog_entry_date
_cod_changelog_entry_text
1
;cod-tools version 3.10.1
Id: cif_fix_AMCSD_aniso_labels 10200 2024-08-01 14:09:44Z saulius
;
2024-08-02T12:21:32+03:00
;Changed the following '_atom_site_aniso_label' values:
'Cu2'' -> 'Cu2*'
'Cu3'' -> 'Cu3*'
;

loop_
_cod_related_entry_id
_cod_related_entry_database
_cod_related_entry_code
1 AMCSD 0006141
